data_7029730
loop_
_publ_author_name
'Hangaly, Noa K'
'Petrov, Alexander R'
'Elfferding, Michael'
'Harms, Klaus'
'Sundermeyer, J\"org'

_publ_section_title
;
 Tetrahydropentalenyl-phosphazene constrained geometry complexes of
 rare-earth metal alkyls.
;
_journal_issue 19
_journal_name_full 'Dalton transactions (Cambridge, England : 2003)'
_journal_page_first 7109
_journal_page_last 7120
_journal_paper_doi 10.1039/c3dt53596g
_journal_volume 43
_journal_year 2014
_chemical_formula_moiety 'C44 H65 Lu N P Si2'
_chemical_formula_sum 'C44 H65 Lu N P Si2'
_chemical_formula_weight 870.09
_chemical_name_systematic
;

?

;
_space_group_IT_number 61
_symmetry_cell_setting orthorhombic
_symmetry_space_group_name_Hall '-P 2ac 2ab'
_symmetry_space_group_name_H-M 'P b c a'
_atom_sites_solution_hydrogens geom
_atom_sites_solution_primary direct
_atom_sites_solution_secondary difmap
_audit_creation_method SHELXL-97
_cell_angle_alpha 90.00
_cell_angle_beta 90.00
_cell_angle_gamma 90.00
_cell_formula_units_Z 8
_cell_length_a 19.2484(7)
_cell_length_b 20.4463(6)
_cell_length_c 23.1053(8)
_cell_measurement_reflns_used 28281
_cell_measurement_temperature 173(2)
_cell_measurement_theta_max 25
_cell_measurement_theta_min 1.7
_cell_volume 9093.3(5)
_computing_cell_refinement 'STOE X-AREA'
_computing_data_collection 'STOE X-AREA'
_computing_data_reduction 'STOE X-AREA'
_computing_molecular_graphics DIAMOND
_computing_publication_material 'WinGX publication routines (Farrugia, 1999)'
_computing_structure_refinement 'SHELXL-97 (Sheldrick, 1997)'
_computing_structure_solution SIR-92
_diffrn_ambient_temperature 173(2)
_diffrn_measured_fraction_theta_full 1.000
_diffrn_measured_fraction_theta_max 1.000
_diffrn_measurement_device_type IPDS2
_diffrn_measurement_method 'omega scans'
_diffrn_radiation_monochromator graphite
_diffrn_radiation_source 'fine-focus sealed tube'
_diffrn_radiation_type MoK\a
_diffrn_radiation_wavelength 0.71073
_diffrn_reflns_av_R_equivalents 0.0694
_diffrn_reflns_av_sigmaI/netI 0.0591
_diffrn_reflns_limit_h_max 22
_diffrn_reflns_limit_h_min -22
_diffrn_reflns_limit_k_max 24
_diffrn_reflns_limit_k_min -24
_diffrn_reflns_limit_l_max 23
_diffrn_reflns_limit_l_min -27
_diffrn_reflns_number 48762
_diffrn_reflns_theta_full 25.00
_diffrn_reflns_theta_max 25.00
_diffrn_reflns_theta_min 1.70
_diffrn_standards_decay_% 0
_exptl_absorpt_coefficient_mu 2.287
_exptl_absorpt_correction_T_max 0.762
_exptl_absorpt_correction_T_min 0.7025
_exptl_absorpt_correction_type multi-scan
_exptl_absorpt_process_details
;

?

;
_exptl_crystal_colour colourless
_exptl_crystal_density_diffrn 1.271
_exptl_crystal_density_method 'not measured'
_exptl_crystal_description prism
_exptl_crystal_F_000 3600
_exptl_crystal_size_max 0.18
_exptl_crystal_size_mid 0.12
_exptl_crystal_size_min 0.09
_refine_diff_density_max 0.543
_refine_diff_density_min -0.827
_refine_diff_density_rms 0.067
_refine_ls_extinction_method none
_refine_ls_goodness_of_fit_ref 0.866
_refine_ls_hydrogen_treatment noref
_refine_ls_matrix_type full
_refine_ls_number_parameters 485
_refine_ls_number_reflns 8010
_refine_ls_number_restraints 0
_refine_ls_restrained_S_all 0.866
_refine_ls_R_factor_all 0.0656
_refine_ls_R_factor_gt 0.0309
_refine_ls_shift/su_max 0.003
_refine_ls_shift/su_mean 0.000
_refine_ls_structure_factor_coef Fsqd
_refine_ls_weighting_details 'calc w=1/[\s^2^(Fo^2^)+(0.0155P)^2^+0.0000P] where P=(Fo^2^+2Fc^2^)/3'
_refine_ls_weighting_scheme calc
_refine_ls_wR_factor_gt 0.0405
_refine_ls_wR_factor_ref 0.0452
_reflns_number_gt 5398
_reflns_number_total 8010
_reflns_threshold_expression >2sigma(I)
_cod_data_source_file c3dt53596g2.cif
_cod_data_source_block apsk
_cod_depositor_comments
;Adding full bibliography for
 ./tmp-cod-update-bibliographies-12899/cifs/7029730.cif.
;
_cod_database_code 7029730

loop_
_symmetry_equiv_pos_as_xyz
'x, y, z'
'-x+1/2, -y, z+1/2'
'x+1/2, -y+1/2, -z'
'-x, y+1/2, -z+1/2'
'-x, -y, -z'
'x-1/2, y, -z-1/2'
'-x-1/2, y-1/2, z'
'x, -y-1/2, z-1/2'

loop_
_atom_site_label
_atom_site_type_symbol
_atom_site_fract_x
_atom_site_fract_y
_atom_site_fract_z
_atom_site_U_iso_or_equiv
_atom_site_adp_type
_atom_site_occupancy
_atom_site_symmetry_multiplicity
_atom_site_calc_flag
_atom_site_refinement_flags
_atom_site_disorder_assembly
_atom_site_disorder_group
C1 C 0.55538(18) 0.08989(18) 0.09156(16) 0.0263(9) Uani 1 1 d . . .
C2 C 0.59428(16) 0.1223(2) 0.04698(14) 0.0284(9) Uani 1 1 d . . .
H2 H 0.6188 0.1019 0.0162 0.034 Uiso 1 1 calc R . .
C3 C 0.58930(18) 0.18988(19) 0.05746(17) 0.0290(9) Uani 1 1 d . . .
C4 C 0.6062(2) 0.2535(2) 0.02717(19) 0.0364(10) Uani 1 1 d . . .
C5 C 0.5823(2) 0.3038(2) 0.07293(19) 0.0405(10) Uani 1 1 d . . .
H5A H 0.5607 0.3419 0.0534 0.049 Uiso 1 1 calc R . .
H5B H 0.6229 0.3196 0.0952 0.049 Uiso 1 1 calc R . .
C6 C 0.52898(19) 0.27176(18) 0.11474(18) 0.0306(9) Uani 1 1 d . . .
C7 C 0.54704(18) 0.20009(18) 0.10641(16) 0.0265(8) Uani 1 1 d . . .
C8 C 0.52698(16) 0.13945(18) 0.12833(15) 0.0281(8) Uani 1 1 d . . .
H8 H 0.4993 0.1323 0.1618 0.034 Uiso 1 1 calc R . .
C9 C 0.6839(2) 0.2618(2) 0.0135(2) 0.0518(13) Uani 1 1 d . . .
H9A H 0.7112 0.2534 0.0485 0.078 Uiso 1 1 calc R . .
H9B H 0.6925 0.3065 0.0000 0.078 Uiso 1 1 calc R . .
H9C H 0.6974 0.2307 -0.0168 0.078 Uiso 1 1 calc R . .
C10 C 0.5656(2) 0.2586(2) -0.03004(19) 0.0504(12) Uani 1 1 d . . .
H10A H 0.5810 0.2240 -0.0565 0.076 Uiso 1 1 calc R . .
H10B H 0.5742 0.3014 -0.0477 0.076 Uiso 1 1 calc R . .
H10C H 0.5158 0.2536 -0.0223 0.076 Uiso 1 1 calc R . .
C11 C 0.5361(2) 0.2964(2) 0.17668(19) 0.0414(11) Uani 1 1 d . . .
H11A H 0.5041 0.2721 0.2018 0.062 Uiso 1 1 calc R . .
H11B H 0.5247 0.3431 0.1781 0.062 Uiso 1 1 calc R . .
H11C H 0.5839 0.2897 0.1900 0.062 Uiso 1 1 calc R . .
C12 C 0.4534(2) 0.2841(2) 0.09510(19) 0.0414(10) Uani 1 1 d . . .
H12A H 0.4479 0.2699 0.0548 0.062 Uiso 1 1 calc R . .
H12B H 0.4429 0.3308 0.0981 0.062 Uiso 1 1 calc R . .
H12C H 0.4216 0.2592 0.1198 0.062 Uiso 1 1 calc R . .
C13 C 0.77255(18) 0.1110(2) 0.11232(17) 0.0427(12) Uani 1 1 d . . .
H13A H 0.7967 0.1486 0.1303 0.051 Uiso 0.439(9) 1 calc PR A 1
H13B H 0.7855 0.0735 0.1372 0.051 Uiso 0.439(9) 1 calc PR A 1
H13C H 0.8004 0.1237 0.1454 0.051 Uiso 0.561(9) 1 d PR A 2
H13D H 0.7739 0.0635 0.1126 0.051 Uiso 0.561(9) 1 d PR A 2
C14 C 0.8642(6) 0.0102(7) 0.0579(5) 0.071(4) Uani 0.439(9) 1 d P A 1
H14A H 0.8845 0.0036 0.0964 0.106 Uiso 0.439(9) 1 calc PR A 1
H14B H 0.8996 0.0022 0.0283 0.106 Uiso 0.439(9) 1 calc PR A 1
H14C H 0.8254 -0.0202 0.0524 0.106 Uiso 0.439(9) 1 calc PR A 1
C15 C 0.9112(7) 0.1482(9) 0.0549(7) 0.094(7) Uani 0.439(9) 1 d P A 1
H15A H 0.8983 0.1938 0.0476 0.141 Uiso 0.439(9) 1 calc PR A 1
H15B H 0.9444 0.1338 0.0254 0.141 Uiso 0.439(9) 1 calc PR A 1
H15C H 0.9324 0.1445 0.0933 0.141 Uiso 0.439(9) 1 calc PR A 1
C16 C 0.7923(2) 0.1123(3) -0.02125(18) 0.0620(16) Uani 1 1 d . . .
H16A H 0.8264 0.1031 -0.0516 0.093 Uiso 0.439(9) 1 calc PR A 1
H16B H 0.7780 0.1583 -0.0235 0.093 Uiso 0.439(9) 1 calc PR A 1
H16C H 0.7516 0.0841 -0.0266 0.093 Uiso 0.439(9) 1 calc PR A 1
H16D H 0.8257 0.1226 -0.0506 0.093 Uiso 0.561(9) 1 d PR A 2
H16E H 0.7518 0.1391 -0.0264 0.093 Uiso 0.561(9) 1 d PR A 2
H16F H 0.7795 0.0670 -0.0242 0.093 Uiso 0.561(9) 1 d PR A 2
C17 C 0.68708(19) 0.1971(2) 0.22722(16) 0.0351(9) Uani 1 1 d . . .
H17A H 0.6942 0.2417 0.2117 0.042 Uiso 1 1 calc R A .
H17B H 0.6444 0.1988 0.2510 0.042 Uiso 1 1 calc R . .
C18 C 0.7703(3) 0.0932(2) 0.2954(2) 0.0590(14) Uani 1 1 d . . .
H18A H 0.7277 0.0768 0.3135 0.089 Uiso 1 1 calc R A .
H18B H 0.8093 0.0877 0.3222 0.089 Uiso 1 1 calc R . .
H18C H 0.7794 0.0685 0.2598 0.089 Uiso 1 1 calc R . .
C19 C 0.7477(2) 0.2258(2) 0.3484(2) 0.0499(11) Uani 1 1 d . . .
H19A H 0.7416 0.2726 0.3411 0.075 Uiso 1 1 calc R A .
H19B H 0.7887 0.2191 0.3728 0.075 Uiso 1 1 calc R . .
H19C H 0.7065 0.2086 0.3682 0.075 Uiso 1 1 calc R . .
C20 C 0.8448(2) 0.2101(2) 0.2472(2) 0.0549(12) Uani 1 1 d . . .
H20A H 0.8523 0.1899 0.2092 0.082 Uiso 1 1 calc R A .
H20B H 0.8825 0.1975 0.2734 0.082 Uiso 1 1 calc R . .
H20C H 0.8440 0.2578 0.2431 0.082 Uiso 1 1 calc R . .
C21 C 0.63717(18) -0.01534(18) 0.21948(16) 0.0284(9) Uani 1 1 d . A .
C22 C 0.5977(2) -0.0051(2) 0.27034(17) 0.0385(10) Uani 1 1 d . . .
C23 C 0.6093(2) -0.0455(2) 0.31770(18) 0.0472(11) Uani 1 1 d . . .
H23 H 0.5827 -0.0391 0.3519 0.057 Uiso 1 1 calc R . .
C24 C 0.6582(3) -0.0945(2) 0.31642(18) 0.0510(11) Uani 1 1 d . . .
H24 H 0.6646 -0.1220 0.3491 0.061 Uiso 1 1 calc R . .
C25 C 0.6978(2) -0.1033(2) 0.26743(18) 0.0433(11) Uani 1 1 d . . .
H25 H 0.7318 -0.1370 0.2668 0.052 Uiso 1 1 calc R . .
C26 C 0.68893(18) -0.0641(2) 0.21888(17) 0.0339(9) Uani 1 1 d . . .
C27 C 0.5441(2) 0.0492(2) 0.27568(19) 0.0530(13) Uani 1 1 d . . .
H27 H 0.5434 0.0739 0.2383 0.064 Uiso 1 1 calc R . .
C28 C 0.5623(3) 0.0974(3) 0.3238(2) 0.0682(15) Uani 1 1 d . . .
H28A H 0.5570 0.0760 0.3615 0.102 Uiso 1 1 calc R . .
H28B H 0.5312 0.1353 0.3217 0.102 Uiso 1 1 calc R . .
H28C H 0.6105 0.1120 0.3192 0.102 Uiso 1 1 calc R . .
C29 C 0.4710(2) 0.0225(3) 0.2863(2) 0.0734(17) Uani 1 1 d . . .
H29A H 0.4576 -0.0061 0.2542 0.110 Uiso 1 1 calc R . .
H29B H 0.4381 0.0590 0.2890 0.110 Uiso 1 1 calc R . .
H29C H 0.4704 -0.0024 0.3225 0.110 Uiso 1 1 calc R . .
C30 C 0.7350(2) -0.0753(2) 0.16695(18) 0.0396(10) Uani 1 1 d . . .
H30 H 0.7260 -0.0391 0.1388 0.048 Uiso 1 1 calc R . .
C31 C 0.8124(2) -0.0727(3) 0.1833(2) 0.0594(14) Uani 1 1 d . . .
H31A H 0.8228 -0.0306 0.2016 0.089 Uiso 1 1 calc R . .
H31B H 0.8407 -0.0778 0.1484 0.089 Uiso 1 1 calc R . .
H31C H 0.8229 -0.1082 0.2105 0.089 Uiso 1 1 calc R . .
C32 C 0.7185(2) -0.1397(2) 0.13667(18) 0.0531(12) Uani 1 1 d . . .
H32A H 0.7295 -0.1762 0.1625 0.080 Uiso 1 1 calc R . .
H32B H 0.7462 -0.1433 0.1013 0.080 Uiso 1 1 calc R . .
H32C H 0.6690 -0.1410 0.1268 0.080 Uiso 1 1 calc R . .
C33 C 0.60699(19) -0.03656(19) 0.05778(17) 0.0304(9) Uani 1 1 d . . .
C34 C 0.5693(2) -0.0878(2) 0.03235(17) 0.0387(10) Uani 1 1 d . . .
H34 H 0.5241 -0.0979 0.0463 0.046 Uiso 1 1 calc R . .
C35 C 0.5969(2) -0.1236(2) -0.01265(17) 0.0468(10) Uani 1 1 d . . .
H35 H 0.5705 -0.1579 -0.0297 0.056 Uiso 1 1 calc R . .
C36 C 0.6624(3) -0.1100(2) -0.03288(17) 0.0512(11) Uani 1 1 d . . .
H36 H 0.6819 -0.1359 -0.0629 0.061 Uiso 1 1 calc R . .
C37 C 0.7001(2) -0.0587(2) -0.00967(18) 0.0461(11) Uani 1 1 d . . .
H37 H 0.7447 -0.0485 -0.0248 0.055 Uiso 1 1 calc R . .
C38 C 0.6730(2) -0.0221(2) 0.03548(16) 0.0350(9) Uani 1 1 d . . .
H38 H 0.6993 0.0129 0.0514 0.042 Uiso 1 1 calc R . .
C39 C 0.49554(18) -0.03388(18) 0.13751(16) 0.0311(9) Uani 1 1 d . . .
C40 C 0.4301(2) -0.0117(2) 0.12110(19) 0.0396(10) Uani 1 1 d . . .
H40 H 0.4252 0.0293 0.1021 0.048 Uiso 1 1 calc R . .
C41 C 0.3723(2) -0.0494(2) 0.1325(2) 0.0522(13) Uani 1 1 d . . .
H41 H 0.3276 -0.0341 0.1213 0.063 Uiso 1 1 calc R . .
C42 C 0.3785(2) -0.1086(2) 0.15973(19) 0.0526(13) Uani 1 1 d . . .
H42 H 0.3382 -0.1340 0.1673 0.063 Uiso 1 1 calc R . .
C43 C 0.4426(2) -0.1314(3) 0.17616(17) 0.0491(10) Uani 1 1 d . . .
H43 H 0.4467 -0.1727 0.1947 0.059 Uiso 1 1 calc R . .
C44 C 0.5014(2) -0.0941(2) 0.16571(17) 0.0403(11) Uani 1 1 d . . .
H44 H 0.5457 -0.1094 0.1777 0.048 Uiso 1 1 calc R . .
N1 N 0.62574(14) 0.02601(14) 0.16993(12) 0.0258(7) Uani 1 1 d . . .
Si1 Si 0.8321(3) 0.0959(4) 0.0516(2) 0.0500(15) Uani 0.439(9) 1 d P A 1
Si2 Si 0.75965(6) 0.18156(6) 0.27763(5) 0.0358(3) Uani 1 1 d . A .
P1 P 0.57239(5) 0.01014(5) 0.11740(4) 0.0267(2) Uani 1 1 d . A .
Lu1 Lu 0.661673(7) 0.129908(7) 0.147605(6) 0.02740(4) Uani 1 1 d . A .
C15A C 0.8599(4) 0.2156(4) 0.0629(4) 0.058(3) Uani 0.561(9) 1 d P A 2
H15D H 0.8231 0.2404 0.0823 0.087 Uiso 0.561(9) 1 calc PR A 2
H15E H 0.8691 0.2350 0.0249 0.087 Uiso 0.561(9) 1 calc PR A 2
H15F H 0.9022 0.2169 0.0863 0.087 Uiso 0.561(9) 1 calc PR A 2
C14A C 0.9122(5) 0.0775(6) 0.0505(4) 0.066(3) Uani 0.561(9) 1 d P A 2
H14D H 0.9384 0.0829 0.0865 0.099 Uiso 0.561(9) 1 calc PR A 2
H14E H 0.9408 0.0914 0.0176 0.099 Uiso 0.561(9) 1 calc PR A 2
H14F H 0.8994 0.0314 0.0457 0.099 Uiso 0.561(9) 1 calc PR A 2
Si1A Si 0.8314(2) 0.1287(2) 0.05347(16) 0.0388(8) Uani 0.561(9) 1 d P A 2

loop_
_atom_site_aniso_label
_atom_site_aniso_U_11
_atom_site_aniso_U_22
_atom_site_aniso_U_33
_atom_site_aniso_U_23
_atom_site_aniso_U_13
_atom_site_aniso_U_12
C1 0.0249(18) 0.028(2) 0.025(2) -0.0001(17) -0.0045(16) -0.0009(16)
C2 0.0264(16) 0.037(3) 0.0220(18) -0.002(2) -0.0002(14) -0.001(2)
C3 0.0283(19) 0.032(2) 0.027(2) 0.0022(18) -0.0017(16) -0.0026(17)
C4 0.039(2) 0.035(2) 0.035(2) 0.007(2) -0.0011(19) -0.0023(19)
C5 0.046(2) 0.034(2) 0.041(3) 0.006(2) -0.004(2) -0.005(2)
C6 0.030(2) 0.025(2) 0.036(2) 0.0000(18) -0.0037(17) 0.0004(16)
C7 0.0260(18) 0.029(2) 0.024(2) -0.0008(17) -0.0054(15) 0.0004(17)
C8 0.0263(16) 0.030(2) 0.0282(19) -0.0045(17) 0.0007(13) 0.0031(16)
C9 0.048(3) 0.052(3) 0.055(3) 0.005(2) 0.011(2) -0.010(2)
C10 0.063(3) 0.053(3) 0.035(3) 0.011(2) -0.007(2) 0.003(2)
C11 0.047(2) 0.036(3) 0.041(2) -0.006(2) 0.000(2) 0.002(2)
C12 0.041(2) 0.038(2) 0.045(3) -0.006(2) -0.0096(19) 0.0109(19)
C13 0.034(2) 0.062(3) 0.032(2) -0.005(2) -0.0033(17) -0.008(2)
C14 0.064(8) 0.098(11) 0.050(8) 0.016(7) 0.002(6) 0.027(7)
C15 0.065(8) 0.14(2) 0.078(10) 0.013(10) 0.018(7) -0.042(9)
C16 0.054(3) 0.095(5) 0.038(3) 0.012(3) 0.006(2) -0.001(3)
C17 0.039(2) 0.036(2) 0.030(2) -0.0019(19) -0.0034(17) -0.0010(17)
C18 0.072(3) 0.049(3) 0.056(3) -0.007(3) -0.027(3) 0.010(3)
C19 0.064(3) 0.050(3) 0.035(2) -0.001(3) -0.013(2) 0.006(2)
C20 0.040(2) 0.069(3) 0.056(3) -0.014(2) -0.007(2) 0.000(3)
C21 0.0292(19) 0.028(2) 0.028(2) -0.0001(18) -0.0019(15) -0.0056(16)
C22 0.043(2) 0.041(3) 0.032(2) 0.0018(19) 0.0012(19) 0.0012(19)
C23 0.061(3) 0.055(3) 0.026(2) 0.010(2) 0.004(2) -0.002(2)
C24 0.067(3) 0.051(3) 0.035(2) 0.017(2) -0.010(3) 0.000(3)
C25 0.046(2) 0.043(3) 0.041(3) 0.007(2) -0.008(2) 0.003(2)
C26 0.0320(19) 0.035(2) 0.035(2) 0.002(2) -0.0063(17) -0.0003(17)
C27 0.061(3) 0.064(3) 0.033(2) 0.010(2) 0.020(2) 0.023(3)
C28 0.071(3) 0.056(3) 0.078(4) -0.008(3) 0.030(3) -0.003(3)
C29 0.053(3) 0.104(5) 0.063(4) -0.025(3) 0.000(3) 0.018(3)
C30 0.037(2) 0.044(3) 0.038(3) 0.005(2) 0.0017(18) 0.0100(19)
C31 0.041(2) 0.069(4) 0.069(3) -0.004(3) 0.005(2) 0.010(2)
C32 0.067(3) 0.051(3) 0.042(3) -0.002(2) -0.006(2) 0.017(2)
C33 0.032(2) 0.031(2) 0.028(2) 0.0008(19) -0.0066(17) 0.0050(17)
C34 0.047(2) 0.037(2) 0.032(2) -0.002(2) -0.0081(19) 0.0056(19)
C35 0.068(3) 0.036(2) 0.036(2) -0.006(2) -0.013(2) 0.005(3)
C36 0.072(3) 0.049(3) 0.032(2) -0.0128(19) -0.004(3) 0.022(3)
C37 0.046(2) 0.059(3) 0.033(2) -0.003(2) 0.002(2) 0.016(2)
C38 0.036(2) 0.040(2) 0.030(2) -0.0036(18) -0.0015(18) 0.0076(19)
C39 0.0330(18) 0.031(2) 0.030(2) -0.0018(18) -0.0036(17) -0.0024(16)
C40 0.036(2) 0.035(2) 0.048(3) -0.003(2) 0.0001(19) -0.0020(18)
C41 0.031(2) 0.059(3) 0.066(4) -0.010(3) 0.006(2) -0.008(2)
C42 0.047(2) 0.060(3) 0.051(3) -0.005(2) 0.012(2) -0.028(2)
C43 0.066(3) 0.043(2) 0.039(2) 0.005(3) 0.003(2) -0.022(3)
C44 0.043(2) 0.041(3) 0.037(3) 0.000(2) -0.0080(18) -0.006(2)
N1 0.0287(15) 0.0256(17) 0.0232(16) 0.0009(13) 0.0013(12) -0.0003(13)
Si1 0.0330(17) 0.083(4) 0.0336(17) 0.011(3) 0.0073(16) 0.000(3)
Si2 0.0398(6) 0.0356(7) 0.0322(7) -0.0033(6) -0.0091(5) 0.0026(5)
P1 0.0269(5) 0.0275(5) 0.0257(5) -0.0008(4) -0.0004(4) -0.0009(4)
Lu1 0.02699(6) 0.03192(7) 0.02328(6) 0.00190(9) -0.00243(8) -0.00386(9)
C15A 0.052(6) 0.063(6) 0.060(6) 0.003(5) 0.007(4) -0.022(4)
C14A 0.052(6) 0.099(10) 0.047(6) 0.002(6) 0.008(4) 0.015(6)
Si1A 0.0325(12) 0.052(2) 0.0321(11) 0.0013(18) 0.0071(10) 0.005(2)

loop_
_atom_type_symbol
_atom_type_description
_atom_type_scat_dispersion_real
_atom_type_scat_dispersion_imag
_atom_type_scat_source
C C 0.0033 0.0016 'International Tables Vol C Tables 4.2.6.8 and 6.1.1.4'
H H 0.0000 0.0000 'International Tables Vol C Tables 4.2.6.8 and 6.1.1.4'
N N 0.0061 0.0033 'International Tables Vol C Tables 4.2.6.8 and 6.1.1.4'
Si Si 0.0817 0.0704 'International Tables Vol C Tables 4.2.6.8 and 6.1.1.4'
P P 0.1023 0.0942 'International Tables Vol C Tables 4.2.6.8 and 6.1.1.4'
Lu Lu -0.4720 5.8584 'International Tables Vol C Tables 4.2.6.8 and 6.1.1.4'

loop_
_geom_angle_atom_site_label_1
_geom_angle_atom_site_label_2
_geom_angle_atom_site_label_3
_geom_angle
C8 C1 C2 107.4(3)
C8 C1 P1 121.6(3)
C2 C1 P1 124.8(3)
C8 C1 Lu1 77.19(19)
C2 C1 Lu1 78.37(19)
P1 C1 Lu1 88.62(14)
C3 C2 C1 107.1(3)
C3 C2 Lu1 79.9(2)
C1 C2 Lu1 69.83(19)
C3 C2 H2 126.4
C1 C2 H2 126.4
Lu1 C2 H2 115.9
C2 C3 C7 108.8(3)
C2 C3 C4 138.7(4)
C7 C3 C4 111.6(3)
C2 C3 Lu1 70.3(2)
C7 C3 Lu1 75.8(2)
C4 C3 Lu1 128.0(2)
C3 C4 C9 113.5(4)
C3 C4 C10 110.3(3)
C9 C4 C10 108.0(3)
C3 C4 C5 101.1(3)
C9 C4 C5 110.9(4)
C10 C4 C5 113.1(3)
C4 C5 C6 109.9(3)
C4 C5 H5A 109.7
C6 C5 H5A 109.7
C4 C5 H5B 109.7
C6 C5 H5B 109.7
H5A C5 H5B 108.2
C7 C6 C11 114.7(3)
C7 C6 C12 109.6(3)
C11 C6 C12 107.9(3)
C7 C6 C5 100.2(3)
C11 C6 C5 112.7(3)
C12 C6 C5 111.7(3)
C8 C7 C3 108.7(3)
C8 C7 C6 138.5(3)
C3 C7 C6 112.1(3)
C8 C7 Lu1 68.83(19)
C3 C7 Lu1 75.0(2)
C6 C7 Lu1 129.2(2)
C7 C8 C1 108.0(3)
C7 C8 Lu1 81.7(2)
C1 C8 Lu1 70.88(18)
C7 C8 H8 126.0
C1 C8 H8 126.0
Lu1 C8 H8 113.7
C4 C9 H9A 109.5
C4 C9 H9B 109.5
H9A C9 H9B 109.5
C4 C9 H9C 109.5
H9A C9 H9C 109.5
H9B C9 H9C 109.5
C4 C10 H10A 109.5
C4 C10 H10B 109.5
H10A C10 H10B 109.5
C4 C10 H10C 109.5
H10A C10 H10C 109.5
H10B C10 H10C 109.5
C6 C11 H11A 109.5
C6 C11 H11B 109.5
H11A C11 H11B 109.5
C6 C11 H11C 109.5
H11A C11 H11C 109.5
H11B C11 H11C 109.5
C6 C12 H12A 109.5
C6 C12 H12B 109.5
H12A C12 H12B 109.5
C6 C12 H12C 109.5
H12A C12 H12C 109.5
H12B C12 H12C 109.5
Si1A C13 Si1 21.23(17)
Si1A C13 Lu1 144.0(3)
Si1 C13 Lu1 150.6(3)
Si1A C13 H13A 82.2
Si1 C13 H13A 99.0
Lu1 C13 H13A 99.0
Si1A C13 H13B 115.8
Si1 C13 H13B 99.0
Lu1 C13 H13B 99.0
H13A C13 H13B 103.9
Si1A C13 H13C 101.1
Si1 C13 H13C 107.5
Lu1 C13 H13C 100.8
H13A C13 H13C 37.0
H13B C13 H13C 67.2
Si1A C13 H13D 100.9
Si1 C13 H13D 79.6
Lu1 C13 H13D 100.9
H13A C13 H13D 139.6
H13B C13 H13D 38.3
H13C C13 H13D 104.5
Si1 C16 Si1A 20.39(17)
Si1 C16 H16A 109.5
Si1A C16 H16A 114.6
Si1 C16 H16B 109.5
Si1A C16 H16B 89.5
H16A C16 H16B 109.5
Si1 C16 H16C 109.5
Si1A C16 H16C 122.0
H16A C16 H16C 109.5
H16B C16 H16C 109.5
Si1 C16 H16D 113.4
Si1A C16 H16D 109.6
H16A C16 H16D 23.8
H16B C16 H16D 86.5
H16C C16 H16D 125.3
Si1 C16 H16E 122.9
Si1A C16 H16E 109.3
H16A C16 H16E 124.4
H16B C16 H16E 38.6
H16C C16 H16E 70.9
H16D C16 H16E 109.4
Si1 C16 H16F 89.8
Si1A C16 H16F 109.5
H16A C16 H16F 86.3
H16B C16 H16F 148.1
H16C C16 H16F 38.7
H16D C16 H16F 109.5
H16E C16 H16F 109.6
Si2 C17 Lu1 123.45(19)
Si2 C17 H17A 106.5
Lu1 C17 H17A 106.5
Si2 C17 H17B 106.5
Lu1 C17 H17B 106.5
H17A C17 H17B 106.5
Si2 C18 H18A 109.5
Si2 C18 H18B 109.5
H18A C18 H18B 109.5
Si2 C18 H18C 109.5
H18A C18 H18C 109.5
H18B C18 H18C 109.5
Si2 C19 H19A 109.5
Si2 C19 H19B 109.5
H19A C19 H19B 109.5
Si2 C19 H19C 109.5
H19A C19 H19C 109.5
H19B C19 H19C 109.5
Si2 C20 H20A 109.5
Si2 C20 H20B 109.5
H20A C20 H20B 109.5
Si2 C20 H20C 109.5
H20A C20 H20C 109.5
H20B C20 H20C 109.5
C26 C21 C22 119.5(4)
C26 C21 N1 121.0(3)
C22 C21 N1 119.5(3)
C23 C22 C21 118.8(4)
C23 C22 C27 118.6(4)
C21 C22 C27 122.6(4)
C24 C23 C22 121.7(4)
C24 C23 H23 119.2
C22 C23 H23 119.2
C23 C24 C25 119.5(4)
C23 C24 H24 120.2
C25 C24 H24 120.2
C24 C25 C26 121.3(4)
C24 C25 H25 119.3
C26 C25 H25 119.3
C25 C26 C21 119.1(4)
C25 C26 C30 118.8(4)
C21 C26 C30 122.1(3)
C22 C27 C28 112.0(4)
C22 C27 C29 112.1(4)
C28 C27 C29 109.0(4)
C22 C27 H27 107.9
C28 C27 H27 107.9
C29 C27 H27 107.9
C27 C28 H28A 109.5
C27 C28 H28B 109.5
H28A C28 H28B 109.5
C27 C28 H28C 109.5
H28A C28 H28C 109.5
H28B C28 H28C 109.5
C27 C29 H29A 109.5
C27 C29 H29B 109.5
H29A C29 H29B 109.5
C27 C29 H29C 109.5
H29A C29 H29C 109.5
H29B C29 H29C 109.5
C26 C30 C32 111.9(4)
C26 C30 C31 111.6(3)
C32 C30 C31 110.2(4)
C26 C30 H30 107.7
C32 C30 H30 107.7
C31 C30 H30 107.7
C30 C31 H31A 109.5
C30 C31 H31B 109.5
H31A C31 H31B 109.5
C30 C31 H31C 109.5
H31A C31 H31C 109.5
H31B C31 H31C 109.5
C30 C32 H32A 109.5
C30 C32 H32B 109.5
H32A C32 H32B 109.5
C30 C32 H32C 109.5
H32A C32 H32C 109.5
H32B C32 H32C 109.5
C38 C33 C34 118.2(4)
C38 C33 P1 120.2(3)
C34 C33 P1 121.6(3)
C35 C34 C33 120.9(4)
C35 C34 H34 119.6
C33 C34 H34 119.6
C36 C35 C34 120.2(4)
C36 C35 H35 119.9
C34 C35 H35 119.9
C35 C36 C37 120.2(4)
C35 C36 H36 119.9
C37 C36 H36 119.9
C36 C37 C38 120.3(4)
C36 C37 H37 119.9
C38 C37 H37 119.9
C37 C38 C33 120.2(4)
C37 C38 H38 119.9
C33 C38 H38 119.9
C40 C39 C44 119.2(3)
C40 C39 P1 120.8(3)
C44 C39 P1 119.8(3)
C41 C40 C39 119.7(4)
C41 C40 H40 120.1
C39 C40 H40 120.1
C42 C41 C40 120.8(4)
C42 C41 H41 119.6
C40 C41 H41 119.6
C41 C42 C43 120.4(4)
C41 C42 H42 119.8
C43 C42 H42 119.8
C42 C43 C44 119.9(5)
C42 C43 H43 120.1
C44 C43 H43 120.1
C43 C44 C39 120.0(4)
C43 C44 H44 120.0
C39 C44 H44 120.0
C21 N1 P1 125.0(2)
C21 N1 Lu1 132.6(2)
P1 N1 Lu1 102.00(14)
C13 Si1 C15 112.5(7)
C13 Si1 C14 107.8(5)
C15 Si1 C14 105.4(8)
C13 Si1 C16 113.5(4)
C15 Si1 C16 105.5(6)
C14 Si1 C16 111.9(6)
C13 Si1 H13D 29.9
C15 Si1 H13D 130.3
C14 Si1 H13D 79.2
C16 Si1 H13D 118.7
C17 Si2 C18 112.9(2)
C17 Si2 C20 111.8(2)
C18 Si2 C20 106.7(2)
C17 Si2 C19 111.89(18)
C18 Si2 C19 106.7(2)
C20 Si2 C19 106.5(2)
N1 P1 C1 100.70(16)
N1 P1 C39 115.38(16)
C1 P1 C39 113.46(17)
N1 P1 C33 116.32(16)
C1 P1 C33 107.39(18)
C39 P1 C33 103.70(18)
N1 P1 Lu1 46.90(11)
C1 P1 Lu1 56.28(11)
C39 P1 Lu1 143.41(13)
C33 P1 Lu1 112.89(13)
N1 Lu1 C13 101.67(14)
N1 Lu1 C17 115.39(12)
C13 Lu1 C17 100.46(14)
N1 Lu1 C1 64.91(11)
C13 Lu1 C1 120.37(14)
C17 Lu1 C1 138.69(12)
N1 Lu1 C8 79.05(11)
C13 Lu1 C8 149.12(13)
C17 Lu1 C8 107.08(12)
C1 Lu1 C8 31.93(11)
N1 Lu1 C2 89.72(12)
C13 Lu1 C2 97.55(12)
C17 Lu1 C2 144.96(13)
C1 Lu1 C2 31.81(11)
C8 Lu1 C2 51.62(10)
N1 Lu1 C3 115.12(11)
C13 Lu1 C3 105.70(13)
C17 Lu1 C3 115.58(13)
C1 Lu1 C3 50.41(11)
C8 Lu1 C3 49.51(11)
C2 Lu1 C3 29.77(12)
N1 Lu1 C7 108.28(10)
C13 Lu1 C7 133.79(13)
C17 Lu1 C7 97.51(12)
C1 Lu1 C7 50.26(11)
C8 Lu1 C7 29.52(11)
C2 Lu1 C7 49.47(11)
C3 Lu1 C7 29.20(11)
N1 Lu1 P1 31.11(7)
C13 Lu1 P1 107.59(11)
C17 Lu1 P1 139.56(10)
C1 Lu1 P1 35.10(8)
C8 Lu1 P1 58.04(8)
C2 Lu1 P1 58.88(9)
C3 Lu1 P1 84.34(8)
C7 Lu1 P1 83.71(8)
Si1A C15A H15D 109.5
Si1A C15A H15E 109.5
H15D C15A H15E 109.5
Si1A C15A H15F 109.5
H15D C15A H15F 109.5
H15E C15A H15F 109.5
Si1A C14A H14D 109.5
Si1A C14A H14E 109.5
H14D C14A H14E 109.5
Si1A C14A H14F 109.5
H14D C14A H14F 109.5
H14E C14A H14F 109.5
C13 Si1A C15A 106.6(4)
C13 Si1A C14A 115.8(4)
C15A Si1A C14A 106.9(5)
C13 Si1A C16 113.4(3)
C15A Si1A C16 112.7(4)
C14A Si1A C16 101.3(4)

loop_
_geom_bond_atom_site_label_1
_geom_bond_atom_site_label_2
_geom_bond_distance
C1 C8 1.431(5)
C1 C2 1.435(5)
C1 P1 1.767(4)
C1 Lu1 2.556(3)
C2 C3 1.407(6)
C2 Lu1 2.667(3)
C2 H2 0.9500
C3 C7 1.409(5)
C3 C4 1.512(6)
C3 Lu1 2.790(4)
C4 C9 1.538(6)
C4 C10 1.539(5)
C4 C5 1.546(6)
C5 C6 1.554(6)
C5 H5A 0.9900
C5 H5B 0.9900
C6 C7 1.518(5)
C6 C11 1.523(5)
C6 C12 1.544(5)
C7 C8 1.394(5)
C7 Lu1 2.799(4)
C8 Lu1 2.638(3)
C8 H8 0.9500
C9 H9A 0.9800
C9 H9B 0.9800
C9 H9C 0.9800
C10 H10A 0.9800
C10 H10B 0.9800
C10 H10C 0.9800
C11 H11A 0.9800
C11 H11B 0.9800
C11 H11C 0.9800
C12 H12A 0.9800
C12 H12B 0.9800
C12 H12C 0.9800
C13 Si1A 1.806(6)
C13 Si1 1.838(7)
C13 Lu1 2.317(4)
C13 H13A 0.9900
C13 H13B 0.9900
C13 H13C 0.9692
C13 H13D 0.9708
C14 Si1 1.863(14)
C14 H14A 0.9800
C14 H14B 0.9800
C14 H14C 0.9800
C15 Si1 1.861(15)
C15 H15A 0.9800
C15 H15B 0.9800
C15 H15C 0.9800
C16 Si1 1.880(7)
C16 Si1A 1.913(6)
C16 H16A 0.9800
C16 H16B 0.9800
C16 H16C 0.9800
C16 H16D 0.9591
C16 H16E 0.9593
C16 H16F 0.9607
C17 Si2 1.846(4)
C17 Lu1 2.347(4)
C17 H17A 0.9900
C17 H17B 0.9900
C18 Si2 1.864(5)
C18 H18A 0.9800
C18 H18B 0.9800
C18 H18C 0.9800
C19 Si2 1.883(5)
C19 H19A 0.9800
C19 H19B 0.9800
C19 H19C 0.9800
C20 Si2 1.876(5)
C20 H20A 0.9800
C20 H20B 0.9800
C20 H20C 0.9800
C21 C26 1.409(5)
C21 C22 1.415(5)
C21 N1 1.440(5)
C22 C23 1.388(6)
C22 C27 1.522(6)
C23 C24 1.375(6)
C23 H23 0.9500
C24 C25 1.376(6)
C24 H24 0.9500
C25 C26 1.390(5)
C25 H25 0.9500
C26 C30 1.510(5)
C27 C28 1.527(7)
C27 C29 1.530(6)
C27 H27 1.0000
C28 H28A 0.9800
C28 H28B 0.9800
C28 H28C 0.9800
C29 H29A 0.9800
C29 H29B 0.9800
C29 H29C 0.9800
C30 C32 1.525(6)
C30 C31 1.537(5)
C30 H30 1.0000
C31 H31A 0.9800
C31 H31B 0.9800
C31 H31C 0.9800
C32 H32A 0.9800
C32 H32B 0.9800
C32 H32C 0.9800
C33 C38 1.404(5)
C33 C34 1.404(5)
C33 P1 1.804(4)
C34 C35 1.378(6)
C34 H34 0.9500
C35 C36 1.374(6)
C35 H35 0.9500
C36 C37 1.384(6)
C36 H36 0.9500
C37 C38 1.386(5)
C37 H37 0.9500
C38 H38 0.9500
C39 C40 1.392(5)
C39 C44 1.397(5)
C39 P1 1.793(4)
C40 C41 1.379(5)
C40 H40 0.9500
C41 C42 1.369(6)
C41 H41 0.9500
C42 C43 1.373(6)
C42 H42 0.9500
C43 C44 1.387(6)
C43 H43 0.9500
C44 H44 0.9500
N1 P1 1.623(3)
N1 Lu1 2.293(3)
Si1 H13D 1.9182
P1 Lu1 3.0720(10)
C15A Si1A 1.872(10)
C15A H15D 0.9800
C15A H15E 0.9800
C15A H15F 0.9800
C14A Si1A 1.876(10)
C14A H14D 0.9800
C14A H14E 0.9800
C14A H14F 0.9800

loop_
_geom_torsion_atom_site_label_1
_geom_torsion_atom_site_label_2
_geom_torsion_atom_site_label_3
_geom_torsion_atom_site_label_4
_geom_torsion
C8 C1 C2 C3 0.4(4)
P1 C1 C2 C3 -152.1(3)
Lu1 C1 C2 C3 -72.1(2)
C8 C1 C2 Lu1 72.4(2)
P1 C1 C2 Lu1 -80.0(3)
C1 C2 C3 C7 -1.4(4)
Lu1 C2 C3 C7 -66.5(3)
C1 C2 C3 C4 -169.2(4)
Lu1 C2 C3 C4 125.7(5)
C1 C2 C3 Lu1 65.1(2)
C2 C3 C4 C9 -61.1(6)
C7 C3 C4 C9 131.4(4)
Lu1 C3 C4 C9 42.9(5)
C2 C3 C4 C10 60.3(6)
C7 C3 C4 C10 -107.3(4)
Lu1 C3 C4 C10 164.2(3)
C2 C3 C4 C5 -179.9(4)
C7 C3 C4 C5 12.6(4)
Lu1 C3 C4 C5 -75.9(4)
C3 C4 C5 C6 -21.6(4)
C9 C4 C5 C6 -142.3(4)
C10 C4 C5 C6 96.2(4)
C4 C5 C6 C7 22.0(4)
C4 C5 C6 C11 144.3(4)
C4 C5 C6 C12 -94.0(4)
C2 C3 C7 C8 2.0(4)
C4 C3 C7 C8 173.3(3)
Lu1 C3 C7 C8 -61.0(2)
C2 C3 C7 C6 -170.3(3)
C4 C3 C7 C6 1.0(4)
Lu1 C3 C7 C6 126.7(3)
C2 C3 C7 Lu1 63.0(2)
C4 C3 C7 Lu1 -125.7(3)
C11 C6 C7 C8 56.2(6)
C12 C6 C7 C8 -65.3(6)
C5 C6 C7 C8 177.1(4)
C11 C6 C7 C3 -134.9(4)
C12 C6 C7 C3 103.6(4)
C5 C6 C7 C3 -14.0(4)
C11 C6 C7 Lu1 -46.5(5)
C12 C6 C7 Lu1 -168.0(3)
C5 C6 C7 Lu1 74.4(4)
C3 C7 C8 C1 -1.7(4)
C6 C7 C8 C1 167.5(4)
Lu1 C7 C8 C1 -66.7(2)
C3 C7 C8 Lu1 65.0(3)
C6 C7 C8 Lu1 -125.8(5)
C2 C1 C8 C7 0.8(4)
P1 C1 C8 C7 154.4(3)
Lu1 C1 C8 C7 74.1(2)
C2 C1 C8 Lu1 -73.3(2)
P1 C1 C8 Lu1 80.3(2)
C26 C21 C22 C23 -2.7(6)
N1 C21 C22 C23 179.9(4)
C26 C21 C22 C27 176.1(4)
N1 C21 C22 C27 -1.4(6)
C21 C22 C23 C24 0.5(7)
C27 C22 C23 C24 -178.3(4)
C22 C23 C24 C25 1.1(7)
C23 C24 C25 C26 -0.6(7)
C24 C25 C26 C21 -1.6(6)
C24 C25 C26 C30 178.7(4)
C22 C21 C26 C25 3.2(5)
N1 C21 C26 C25 -179.4(3)
C22 C21 C26 C30 -177.1(4)
N1 C21 C26 C30 0.3(5)
C23 C22 C27 C28 60.0(5)
C21 C22 C27 C28 -118.7(4)
C23 C22 C27 C29 -62.8(5)
C21 C22 C27 C29 118.4(4)
C25 C26 C30 C32 69.7(5)
C21 C26 C30 C32 -110.0(4)
C25 C26 C30 C31 -54.3(5)
C21 C26 C30 C31 126.0(4)
C38 C33 C34 C35 1.1(6)
P1 C33 C34 C35 -179.1(3)
C33 C34 C35 C36 0.7(6)
C34 C35 C36 C37 -2.4(6)
C35 C36 C37 C38 2.2(6)
C36 C37 C38 C33 -0.4(6)
C34 C33 C38 C37 -1.2(6)
P1 C33 C38 C37 178.9(3)
C44 C39 C40 C41 -0.4(6)
P1 C39 C40 C41 174.1(3)
C39 C40 C41 C42 -0.1(7)
C40 C41 C42 C43 0.0(7)
C41 C42 C43 C44 0.7(7)
C42 C43 C44 C39 -1.2(6)
C40 C39 C44 C43 1.1(6)
P1 C39 C44 C43 -173.5(3)
C26 C21 N1 P1 90.3(4)
C22 C21 N1 P1 -92.3(4)
C26 C21 N1 Lu1 -98.3(4)
C22 C21 N1 Lu1 79.1(4)
Si1A C13 Si1 C15 44.1(9)
Lu1 C13 Si1 C15 133.0(8)
Si1A C13 Si1 C14 159.9(11)
Lu1 C13 Si1 C14 -111.2(8)
Si1A C13 Si1 C16 -75.6(8)
Lu1 C13 Si1 C16 13.3(10)
Si1A C16 Si1 C13 71.9(9)
Si1A C16 Si1 C15 -51.7(9)
Si1A C16 Si1 C14 -165.8(11)
Lu1 C17 Si2 C18 -40.3(3)
Lu1 C17 Si2 C20 80.0(3)
Lu1 C17 Si2 C19 -160.7(2)
C21 N1 P1 C1 155.5(3)
Lu1 N1 P1 C1 -18.09(17)
C21 N1 P1 C39 32.9(3)
Lu1 N1 P1 C39 -140.64(15)
C21 N1 P1 C33 -88.9(3)
Lu1 N1 P1 C33 97.55(18)
C21 N1 P1 Lu1 173.6(4)
C8 C1 P1 N1 -58.2(3)
C2 C1 P1 N1 90.6(3)
Lu1 C1 P1 N1 15.82(15)
C8 C1 P1 C39 65.7(3)
C2 C1 P1 C39 -145.5(3)
Lu1 C1 P1 C39 139.70(15)
C8 C1 P1 C33 179.7(3)
C2 C1 P1 C33 -31.5(3)
Lu1 C1 P1 C33 -106.32(15)
C8 C1 P1 Lu1 -74.0(3)
C2 C1 P1 Lu1 74.8(3)
C40 C39 P1 N1 129.3(3)
C44 C39 P1 N1 -56.2(4)
C40 C39 P1 C1 13.9(4)
C44 C39 P1 C1 -171.6(3)
C40 C39 P1 C33 -102.3(3)
C44 C39 P1 C33 72.2(3)
C40 C39 P1 Lu1 78.4(4)
C44 C39 P1 Lu1 -107.1(3)
C38 C33 P1 N1 -43.3(4)
C34 C33 P1 N1 136.9(3)
C38 C33 P1 C1 68.6(3)
C34 C33 P1 C1 -111.3(3)
C38 C33 P1 C39 -171.1(3)
C34 C33 P1 C39 9.1(4)
C38 C33 P1 Lu1 8.5(3)
C34 C33 P1 Lu1 -171.3(3)
C21 N1 Lu1 C13 82.4(3)
P1 N1 Lu1 C13 -104.78(15)
C21 N1 Lu1 C17 -25.3(3)
P1 N1 Lu1 C17 147.57(14)
C21 N1 Lu1 C1 -159.4(3)
P1 N1 Lu1 C1 13.47(13)
C21 N1 Lu1 C8 -129.1(3)
P1 N1 Lu1 C8 43.72(13)
C21 N1 Lu1 C2 -180.0(3)
P1 N1 Lu1 C2 -7.12(14)
C21 N1 Lu1 C3 -163.9(3)
P1 N1 Lu1 C3 8.93(18)
C21 N1 Lu1 C7 -133.3(3)
P1 N1 Lu1 C7 39.56(16)
C21 N1 Lu1 P1 -172.9(4)
Si1A C13 Lu1 N1 131.4(5)
Si1 C13 Lu1 N1 93.4(7)
Si1A C13 Lu1 C17 -109.7(5)
Si1 C13 Lu1 C17 -147.7(7)
Si1A C13 Lu1 C1 63.8(5)
Si1 C13 Lu1 C1 25.7(8)
Si1A C13 Lu1 C8 43.2(6)
Si1 C13 Lu1 C8 5.2(9)
Si1A C13 Lu1 C2 40.1(5)
Si1 C13 Lu1 C2 2.1(7)
Si1A C13 Lu1 C3 10.8(5)
Si1 C13 Lu1 C3 -27.2(7)
Si1A C13 Lu1 C7 1.4(6)
Si1 C13 Lu1 C7 -36.6(8)
Si1A C13 Lu1 P1 99.8(5)
Si1 C13 Lu1 P1 61.8(7)
Si2 C17 Lu1 N1 65.8(2)
Si2 C17 Lu1 C13 -42.6(3)
Si2 C17 Lu1 C1 145.90(19)
Si2 C17 Lu1 C8 151.5(2)
Si2 C17 Lu1 C2 -162.38(16)
Si2 C17 Lu1 C3 -155.8(2)
Si2 C17 Lu1 C7 -179.9(2)
Si2 C17 Lu1 P1 91.0(2)
C8 C1 Lu1 N1 110.8(2)
C2 C1 Lu1 N1 -138.1(3)
P1 C1 Lu1 N1 -12.08(12)
C8 C1 Lu1 C13 -160.1(2)
C2 C1 Lu1 C13 -49.0(3)
P1 C1 Lu1 C13 77.03(19)
C8 C1 Lu1 C17 10.1(3)
C2 C1 Lu1 C17 121.2(3)
P1 C1 Lu1 C17 -112.7(2)
C2 C1 Lu1 C8 111.1(3)
P1 C1 Lu1 C8 -122.9(3)
C8 C1 Lu1 C2 -111.1(3)
P1 C1 Lu1 C2 126.1(3)
C8 C1 Lu1 C3 -74.6(2)
C2 C1 Lu1 C3 36.5(2)
P1 C1 Lu1 C3 162.6(2)
C8 C1 Lu1 C7 -36.3(2)
C2 C1 Lu1 C7 74.8(2)
P1 C1 Lu1 C7 -159.2(2)
C8 C1 Lu1 P1 122.9(3)
C2 C1 Lu1 P1 -126.1(3)
C7 C8 Lu1 N1 -172.0(2)
C1 C8 Lu1 N1 -59.6(2)
C7 C8 Lu1 C13 -77.5(4)
C1 C8 Lu1 C13 34.9(4)
C7 C8 Lu1 C17 74.6(2)
C1 C8 Lu1 C17 -173.0(2)
C7 C8 Lu1 C1 -112.4(3)
C7 C8 Lu1 C2 -73.5(2)
C1 C8 Lu1 C2 38.9(2)
C7 C8 Lu1 C3 -34.8(2)
C1 C8 Lu1 C3 77.6(2)
C1 C8 Lu1 C7 112.4(3)
C7 C8 Lu1 P1 -147.1(2)
C1 C8 Lu1 P1 -34.70(18)
C3 C2 Lu1 N1 149.7(2)
C1 C2 Lu1 N1 37.2(2)
C3 C2 Lu1 C13 -108.5(2)
C1 C2 Lu1 C13 138.9(2)
C3 C2 Lu1 C17 12.0(3)
C1 C2 Lu1 C17 -100.5(3)
C3 C2 Lu1 C1 112.5(3)
C3 C2 Lu1 C8 73.5(2)
C1 C2 Lu1 C8 -39.0(2)
C1 C2 Lu1 C3 -112.5(3)
C3 C2 Lu1 C7 35.1(2)
C1 C2 Lu1 C7 -77.5(2)
C3 C2 Lu1 P1 145.4(2)
C1 C2 Lu1 P1 32.89(19)
C2 C3 Lu1 N1 -33.8(2)
C7 C3 Lu1 N1 82.6(2)
C4 C3 Lu1 N1 -170.9(3)
C2 C3 Lu1 C13 77.5(2)
C7 C3 Lu1 C13 -166.1(2)
C4 C3 Lu1 C13 -59.6(4)
C2 C3 Lu1 C17 -172.4(2)
C7 C3 Lu1 C17 -56.0(2)
C4 C3 Lu1 C17 50.5(4)
C2 C3 Lu1 C1 -39.2(2)
C7 C3 Lu1 C1 77.3(2)
C4 C3 Lu1 C1 -176.3(4)
C2 C3 Lu1 C8 -81.3(2)
C7 C3 Lu1 C8 35.2(2)
C4 C3 Lu1 C8 141.6(4)
C7 C3 Lu1 C2 116.4(3)
C4 C3 Lu1 C2 -137.1(4)
C2 C3 Lu1 C7 -116.4(3)
C4 C3 Lu1 C7 106.5(4)
C2 C3 Lu1 P1 -29.21(19)
C7 C3 Lu1 P1 87.2(2)
C4 C3 Lu1 P1 -166.3(3)
C8 C7 Lu1 N1 8.3(2)
C3 C7 Lu1 N1 -109.0(2)
C6 C7 Lu1 N1 144.4(3)
C8 C7 Lu1 C13 136.0(2)
C3 C7 Lu1 C13 18.7(3)
C6 C7 Lu1 C13 -87.9(4)
C8 C7 Lu1 C17 -111.6(2)
C3 C7 Lu1 C17 131.1(2)
C6 C7 Lu1 C17 24.5(3)
C8 C7 Lu1 C1 39.5(2)
C3 C7 Lu1 C1 -77.8(2)
C6 C7 Lu1 C1 175.6(4)
C3 C7 Lu1 C8 -117.3(3)
C6 C7 Lu1 C8 136.1(4)
C8 C7 Lu1 C2 81.5(2)
C3 C7 Lu1 C2 -35.8(2)
C6 C7 Lu1 C2 -142.4(4)
C8 C7 Lu1 C3 117.3(3)
C6 C7 Lu1 C3 -106.6(4)
C8 C7 Lu1 P1 27.6(2)
C3 C7 Lu1 P1 -89.7(2)
C6 C7 Lu1 P1 163.7(3)
C1 P1 Lu1 N1 158.5(2)
C39 P1 Lu1 N1 74.0(2)
C33 P1 Lu1 N1 -105.3(2)
N1 P1 Lu1 C13 83.41(18)
C1 P1 Lu1 C13 -118.11(18)
C39 P1 Lu1 C13 157.4(2)
C33 P1 Lu1 C13 -21.90(17)
N1 P1 Lu1 C17 -48.3(2)
C1 P1 Lu1 C17 110.1(2)
C39 P1 Lu1 C17 25.7(3)
C33 P1 Lu1 C17 -153.64(19)
N1 P1 Lu1 C1 -158.5(2)
C39 P1 Lu1 C1 -84.5(3)
C33 P1 Lu1 C1 96.2(2)
N1 P1 Lu1 C8 -126.89(17)
C1 P1 Lu1 C8 31.58(17)
C39 P1 Lu1 C8 -52.9(2)
C33 P1 Lu1 C8 127.79(16)
N1 P1 Lu1 C2 171.67(17)
C1 P1 Lu1 C2 -29.85(17)
C39 P1 Lu1 C2 -114.3(2)
C33 P1 Lu1 C2 66.36(16)
N1 P1 Lu1 C3 -171.88(16)
C1 P1 Lu1 C3 -13.41(16)
C39 P1 Lu1 C3 -97.9(2)
C33 P1 Lu1 C3 82.81(15)
N1 P1 Lu1 C7 -142.53(16)
C1 P1 Lu1 C7 15.95(16)
C39 P1 Lu1 C7 -68.5(2)
C33 P1 Lu1 C7 112.16(16)
Si1 C13 Si1A C15A -163.2(10)
Lu1 C13 Si1A C15A 73.4(6)
Si1 C13 Si1A C14A -44.3(8)
Lu1 C13 Si1A C14A -167.8(5)
Si1 C13 Si1A C16 72.2(8)
Lu1 C13 Si1A C16 -51.3(6)
Si1 C16 Si1A C13 -75.3(8)
Si1 C16 Si1A C15A 163.4(10)
Si1 C16 Si1A C14A 49.5(8)
